data_4322501
loop_
_publ_author_name
'Ronald J. Cross'
'Louis J. Farrugia'
'Duncan R. McArthur'
'Robert D. Peacock'
'Douglas S. C. Taylor'

_publ_section_title
;
 Syntheses, Crystal Structures, and CD Spectra of Simple Heterobimetallic
 Transition Metal Binaphtholates
;
_journal_name_full 'Inorganic Chemistry'
_journal_page_first 5698
_journal_page_last 5702
_journal_paper_doi 10.1021/ic990414x
_journal_volume 38
_journal_year 1999
_chemical_formula_sum 'C72 H68 Fe Na3 O10'
_chemical_formula_weight 1218.08
_chemical_name_systematic
;
 
 
 ?
;
_space_group_IT_number 4
_symmetry_cell_setting monoclinic
_symmetry_space_group_name_Hall 'P 2yb'
_symmetry_space_group_name_H-M 'P 1 21 1'
_atom_sites_solution_hydrogens geom
_atom_sites_solution_primary direct
_atom_sites_solution_secondary difmap
_audit_creation_method SHELXL-97
_cell_angle_alpha 90.00
_cell_angle_beta 91.086(8)
_cell_angle_gamma 90.00
_cell_formula_units_Z 2
_cell_length_a 11.3256(10)
_cell_length_b 20.735(3)
_cell_length_c 13.5741(15)
_cell_measurement_reflns_used 25
_cell_measurement_temperature 291(2)
_cell_measurement_theta_max 21.66
_cell_measurement_theta_min 11.11
_cell_volume 3187.1(6)
_computing_cell_refinement 'CAD4 Express (Enraf Nonius, 1992)'
_computing_data_collection 'CAD4 Express (Enraf Nonius, 1992)'
_computing_data_reduction 'XCAD4 (Harms, 1996)'
_computing_molecular_graphics 'Ortep-3 for Windows (Farrugia, 1997)'
_computing_publication_material 'WinGX publication routines (Farrugia, 1997)'
_computing_structure_refinement 'SHELXL-97 (Sheldrick, 1997)'
_computing_structure_solution 'SHELXS-97 (Sheldrick, 1997)'
_diffrn_ambient_temperature 291(2)
_diffrn_measured_fraction_theta_full 0.998
_diffrn_measured_fraction_theta_max 0.998
_diffrn_measurement_method 'non-profiled omega scans'
_diffrn_radiation_monochromator graphite
_diffrn_radiation_source 'fine-focus sealed tube'
_diffrn_radiation_type MoK\a
_diffrn_radiation_wavelength 0.71073
_diffrn_reflns_av_R_equivalents 0.0239
_diffrn_reflns_av_sigmaI/netI 0.0815
_diffrn_reflns_limit_h_max 1
_diffrn_reflns_limit_h_min -14
_diffrn_reflns_limit_k_max 25
_diffrn_reflns_limit_k_min -2
_diffrn_reflns_limit_l_max 16
_diffrn_reflns_limit_l_min -16
_diffrn_reflns_number 8404
_diffrn_reflns_theta_full 26.33
_diffrn_reflns_theta_max 26.33
_diffrn_reflns_theta_min 2.66
_diffrn_standards_decay_% 11
_diffrn_standards_interval_time 120
_diffrn_standards_number 6
_exptl_absorpt_coefficient_mu 0.316
_exptl_absorpt_correction_type none
_exptl_crystal_colour red
_exptl_crystal_density_diffrn 1.269
_exptl_crystal_density_method 'not measured'
_exptl_crystal_description prism
_exptl_crystal_F_000 1278
_exptl_crystal_size_max 0.53
_exptl_crystal_size_mid 0.45
_exptl_crystal_size_min 0.25
_refine_diff_density_max 0.423
_refine_diff_density_min -0.337
_refine_diff_density_rms 0.048
_refine_ls_abs_structure_details 'Flack H D (1983), Acta Cryst. A39, 876-881'
_refine_ls_abs_structure_Flack -0.01(2)
_refine_ls_extinction_method none
_refine_ls_goodness_of_fit_ref 0.942
_refine_ls_hydrogen_treatment mixed
_refine_ls_matrix_type full
_refine_ls_number_parameters 781
_refine_ls_number_reflns 7308
_refine_ls_number_restraints 1
_refine_ls_restrained_S_all 0.942
_refine_ls_R_factor_all 0.1007
_refine_ls_R_factor_gt 0.0505
_refine_ls_shift/su_max 0.006
_refine_ls_shift/su_mean 0.000
_refine_ls_structure_factor_coef Fsqd
_refine_ls_weighting_details 'w=1/[\s^2^(Fo^2^)+(0.0703P)^2^+0.0000P] where P=(Fo^2^+2Fc^2^)/3'
_refine_ls_weighting_scheme calc
_refine_ls_wR_factor_gt 0.1095
_refine_ls_wR_factor_ref 0.1243
_reflns_number_gt 4499
_reflns_number_total 7308
_reflns_threshold_expression >2sigma(I)
_cod_data_source_file ic990414x_1.cif
_cod_data_source_block pr3-Na3[Fe(binol)3].3Et2O.H20
_cod_depositor_comments
;
The following automatic conversions were performed:

'_refine_ls_weighting_scheme' value 'calc
w=1/[\s^2^(Fo^2^)+(0.0703P)^2^+0.0000P] where P=(Fo^2^+2Fc^2^)/3' was
changed to 'calc'. New tag '_refine_ls_weighting_details' was
created. The value of the new tag was set to
'w=1/[\s^2^(Fo^2^)+(0.0703P)^2^+0.0000P] where P=(Fo^2^+2Fc^2^)/3'.

Automatic conversion script
Id: cif_fix_values 3143 2015-03-26 13:38:13Z robertas 
;
_cod_original_cell_volume 3187.1(7)
_cod_original_sg_symbol_H-M 'P 21'
_cod_database_code 4322501

loop_
_symmetry_equiv_pos_as_xyz
'x, y, z'
'-x, y+1/2, -z'

loop_
_atom_site_label
_atom_site_type_symbol
_atom_site_fract_x
_atom_site_fract_y
_atom_site_fract_z
_atom_site_U_iso_or_equiv
_atom_site_adp_type
_atom_site_occupancy
_atom_site_calc_flag
_atom_site_refinement_flags
_atom_site_disorder_assembly
_atom_site_disorder_group
Fe1 Fe 0.73914(5) 0.26876(4) 0.79366(4) 0.03989(18) Uani 1 d . . .
Na1 Na 0.6509(4) 0.32248(17) 1.00181(18) 0.1332(15) Uani 1 d . . .
Na2 Na 0.8651(2) 0.36992(14) 0.65177(18) 0.0860(9) Uani 1 d . . .
Na3 Na 0.6766(3) 0.12672(16) 0.7009(3) 0.1180(13) Uani 1 d . . .
O1 O 0.7201(3) 0.29767(17) 0.6523(2) 0.0447(8) Uani 1 d . . .
O2 O 0.8345(3) 0.19400(17) 0.7410(2) 0.0453(9) Uani 1 d . . .
O3 O 0.7538(3) 0.24300(18) 0.9344(2) 0.0502(9) Uani 1 d . . .
O4 O 0.6011(3) 0.20945(18) 0.7847(2) 0.0449(9) Uani 1 d . . .
O5 O 0.6432(3) 0.34561(17) 0.8414(2) 0.0423(8) Uani 1 d . . .
O6 O 0.8819(3) 0.32628(17) 0.8033(2) 0.0429(8) Uani 1 d . . .
C111 C 0.7809(4) 0.2169(3) 0.5402(3) 0.0406(12) Uani 1 d . . .
C112 C 0.6950(4) 0.2561(3) 0.5802(3) 0.0415(13) Uani 1 d . . .
C113 C 0.5776(4) 0.2521(3) 0.5425(4) 0.0545(17) Uani 1 d . . .
H113 H 0.5200 0.2785 0.5692 0.065 Uiso 1 calc R . .
C114 C 0.5473(4) 0.2113(3) 0.4697(4) 0.0602(17) Uani 1 d . . .
H114 H 0.4697 0.2110 0.4459 0.072 Uiso 1 calc R . .
C115 C 0.6297(4) 0.1693(3) 0.4285(3) 0.0504(14) Uani 1 d . . .
C116 C 0.7488(4) 0.1720(3) 0.4642(3) 0.0429(12) Uani 1 d . . .
C117 C 0.8291(5) 0.1290(3) 0.4215(4) 0.0563(15) Uani 1 d . . .
H117 H 0.9067 0.1279 0.4451 0.068 Uiso 1 calc R . .
C118 C 0.7961(6) 0.0885(3) 0.3461(5) 0.0670(16) Uani 1 d . . .
H118 H 0.8523 0.0620 0.3178 0.080 Uiso 1 calc R . .
C119 C 0.6798(6) 0.0865(4) 0.3110(5) 0.0747(19) Uani 1 d . . .
H119 H 0.6579 0.0586 0.2601 0.090 Uiso 1 calc R . .
C120 C 0.5992(5) 0.1257(3) 0.3525(4) 0.0644(17) Uani 1 d . . .
H120 H 0.5212 0.1239 0.3301 0.077 Uiso 1 calc R . .
C121 C 0.9045(4) 0.2207(3) 0.5826(4) 0.0435(12) Uani 1 d . . .
C122 C 0.9234(4) 0.2076(2) 0.6804(4) 0.0422(12) Uani 1 d . . .
C123 C 1.0402(4) 0.2086(3) 0.7220(4) 0.0559(14) Uani 1 d . . .
H123 H 1.0528 0.1990 0.7883 0.067 Uiso 1 calc R . .
C124 C 1.1325(5) 0.2234(3) 0.6644(4) 0.0643(17) Uani 1 d . . .
H124 H 1.2084 0.2218 0.6916 0.077 Uiso 1 calc R . .
C125 C 1.1180(4) 0.2410(3) 0.5653(4) 0.0584(15) Uani 1 d . . .
C126 C 1.0016(4) 0.2400(3) 0.5228(4) 0.0453(12) Uani 1 d . . .
C127 C 0.9886(4) 0.2601(3) 0.4243(4) 0.0528(14) Uani 1 d . . .
H127 H 0.9136 0.2609 0.3952 0.063 Uiso 1 calc R . .
C128 C 1.0835(5) 0.2785(4) 0.3703(4) 0.0735(18) Uani 1 d . . .
H128 H 1.0725 0.2909 0.3049 0.088 Uiso 1 calc R . .
C129 C 1.1976(5) 0.2788(4) 0.4129(5) 0.078(2) Uani 1 d . . .
H129 H 1.2619 0.2916 0.3761 0.094 Uiso 1 calc R . .
C130 C 1.2130(4) 0.2606(4) 0.5064(5) 0.0720(19) Uani 1 d . . .
H130 H 1.2889 0.2607 0.5338 0.086 Uiso 1 calc R . .
C211 C 0.6393(5) 0.1494(3) 0.9692(4) 0.0440(12) Uani 1 d . . .
C212 C 0.7465(5) 0.1809(3) 0.9621(3) 0.0491(14) Uani 1 d . . .
C213 C 0.8534(5) 0.1477(3) 0.9880(4) 0.0621(16) Uani 1 d . . .
H213 H 0.9250 0.1690 0.9814 0.074 Uiso 1 calc R . .
C214 C 0.8538(5) 0.0874(4) 1.0211(5) 0.0698(19) Uani 1 d . . .
H214 H 0.9249 0.0681 1.0396 0.084 Uiso 1 calc R . .
C215 C 0.7470(5) 0.0522(3) 1.0285(4) 0.0574(15) Uani 1 d . . .
C216 C 0.6399(5) 0.0833(3) 1.0004(4) 0.0547(14) Uani 1 d . . .
C217 C 0.5358(5) 0.0451(3) 1.0045(5) 0.0665(17) Uani 1 d . . .
H217 H 0.4643 0.0629 0.9834 0.080 Uiso 1 calc R . .
C218 C 0.5377(7) -0.0162(3) 1.0381(6) 0.085(2) Uani 1 d . . .
H218 H 0.4677 -0.0396 1.0402 0.102 Uiso 1 calc R . .
C219 C 0.6415(8) -0.0446(4) 1.0693(6) 0.094(2) Uani 1 d . . .
H219 H 0.6409 -0.0860 1.0955 0.113 Uiso 1 calc R . .
C220 C 0.7434(7) -0.0124(4) 1.0618(6) 0.085(2) Uani 1 d . . .
H220 H 0.8137 -0.0330 1.0791 0.102 Uiso 1 calc R . .
C221 C 0.5286(4) 0.1851(3) 0.9445(3) 0.0413(12) Uani 1 d . . .
C222 C 0.5172(4) 0.2142(2) 0.8524(3) 0.0410(11) Uani 1 d . . .
C223 C 0.4132(4) 0.2492(3) 0.8270(4) 0.0527(15) Uani 1 d . . .
H223 H 0.4073 0.2694 0.7659 0.063 Uiso 1 calc R . .
C224 C 0.3221(4) 0.2536(3) 0.8903(4) 0.0562(16) Uani 1 d . . .
H224 H 0.2535 0.2752 0.8710 0.067 Uiso 1 calc R . .
C225 C 0.3306(4) 0.2262(3) 0.9840(4) 0.0499(13) Uani 1 d . . .
C226 C 0.4340(4) 0.1927(3) 1.0136(3) 0.0437(12) Uani 1 d . . .
C227 C 0.4401(5) 0.1675(3) 1.1091(4) 0.0577(15) Uani 1 d . . .
H227 H 0.5091 0.1473 1.1309 0.069 Uiso 1 calc R . .
C228 C 0.3460(6) 0.1720(4) 1.1716(4) 0.080(2) Uani 1 d . . .
H228 H 0.3517 0.1544 1.2345 0.096 Uiso 1 calc R . .
C229 C 0.2434(6) 0.2026(4) 1.1412(4) 0.088(2) Uani 1 d . . .
H229 H 0.1792 0.2044 1.1829 0.105 Uiso 1 calc R . .
C230 C 0.2363(5) 0.2297(3) 1.0512(4) 0.0670(17) Uani 1 d . . .
H230 H 0.1676 0.2515 1.0326 0.080 Uiso 1 calc R . .
C311 C 0.7541(4) 0.4411(3) 0.8122(3) 0.0422(13) Uani 1 d . . .
C312 C 0.6576(4) 0.4019(3) 0.7931(3) 0.0406(12) Uani 1 d . . .
C313 C 0.5733(5) 0.4193(3) 0.7199(4) 0.0538(14) Uani 1 d . . .
H313 H 0.5069 0.3937 0.7091 0.065 Uiso 1 calc R . .
C314 C 0.5887(6) 0.4733(3) 0.6651(4) 0.0628(17) Uani 1 d . . .
H314 H 0.5310 0.4847 0.6186 0.075 Uiso 1 calc R . .
C315 C 0.6882(6) 0.5120(3) 0.6764(4) 0.0592(16) Uani 1 d . . .
C316 C 0.7720(5) 0.4959(3) 0.7519(4) 0.0494(14) Uani 1 d . . .
C317 C 0.8757(5) 0.5364(3) 0.7626(5) 0.0624(16) Uani 1 d . . .
H317 H 0.9317 0.5281 0.8120 0.075 Uiso 1 calc R . .
C318 C 0.8905(6) 0.5872(3) 0.6992(6) 0.078(2) Uani 1 d . . .
H318 H 0.9578 0.6125 0.7064 0.094 Uiso 1 calc R . .
C319 C 0.8114(8) 0.6021(3) 0.6263(6) 0.088(3) Uani 1 d . . .
H319 H 0.8252 0.6369 0.5848 0.106 Uiso 1 calc R . .
C320 C 0.7115(7) 0.5659(4) 0.6145(5) 0.081(2) Uani 1 d . . .
H320 H 0.6574 0.5767 0.5648 0.097 Uiso 1 calc R . .
C321 C 0.8399(4) 0.4213(3) 0.8921(3) 0.0404(12) Uani 1 d . . .
C322 C 0.8988(4) 0.3631(3) 0.8822(4) 0.0446(12) Uani 1 d . . .
C323 C 0.9808(5) 0.3439(3) 0.9560(4) 0.0556(14) Uani 1 d . . .
H323 H 1.0224 0.3056 0.9482 0.067 Uiso 1 calc R . .
C324 C 1.0001(5) 0.3796(3) 1.0372(4) 0.0615(16) Uani 1 d . . .
H324 H 1.0543 0.3652 1.0846 0.074 Uiso 1 calc R . .
C325 C 0.9406(5) 0.4387(3) 1.0531(4) 0.0605(16) Uani 1 d . . .
C326 C 0.8596(4) 0.4597(3) 0.9784(4) 0.0434(12) Uani 1 d . . .
C327 C 0.8001(5) 0.5196(3) 0.9948(4) 0.0574(15) Uani 1 d . . .
H327 H 0.7469 0.5349 0.9473 0.069 Uiso 1 calc R . .
C328 C 0.8197(6) 0.5545(4) 1.0783(5) 0.0739(19) Uani 1 d . . .
H328 H 0.7791 0.5930 1.0875 0.089 Uiso 1 calc R . .
C329 C 0.9009(7) 0.5330(4) 1.1507(5) 0.085(2) Uani 1 d . . .
H329 H 0.9156 0.5576 1.2069 0.102 Uiso 1 calc R . .
C330 C 0.9572(6) 0.4765(4) 1.1381(5) 0.079(2) Uani 1 d . . .
H330 H 1.0088 0.4620 1.1873 0.095 Uiso 1 calc R . .
O400 O 0.9807(7) 0.4223(3) 0.5483(5) 0.126(2) Uani 1 d . . .
C401 C 1.1011(15) 0.4289(7) 0.5717(12) 0.197(9) Uani 1 d . . .
H40A H 1.1247 0.4732 0.5606 0.236 Uiso 1 calc R . .
H40B H 1.1463 0.4017 0.5282 0.236 Uiso 1 calc R . .
C402 C 1.1282(10) 0.4115(7) 0.6734(13) 0.179(6) Uani 1 d . . .
H40C H 1.2099 0.4204 0.6880 0.214 Uiso 1 calc R . .
H40D H 1.1131 0.3664 0.6829 0.214 Uiso 1 calc R . .
H40E H 1.0796 0.4362 0.7166 0.214 Uiso 1 calc R . .
C403 C 0.9475(19) 0.4448(9) 0.4539(10) 0.218(11) Uani 1 d . . .
H40F H 0.9962 0.4249 0.4043 0.262 Uiso 1 calc R . .
H40G H 0.9579 0.4912 0.4503 0.262 Uiso 1 calc R . .
C404 C 0.8241(17) 0.4283(11) 0.4365(13) 0.243(12) Uani 1 d . . .
H40H H 0.7957 0.4494 0.3778 0.292 Uiso 1 calc R . .
H40I H 0.7785 0.4421 0.4915 0.292 Uiso 1 calc R . .
H40J H 0.8167 0.3824 0.4286 0.292 Uiso 1 calc R . .
O500 O 0.5395(8) 0.0506(4) 0.6614(8) 0.160(3) Uani 1 d . . .
C501 C 0.5355(15) 0.0019(11) 0.6134(11) 0.217(8) Uani 1 d . . .
H50A H 0.4770 0.0072 0.5609 0.261 Uiso 1 calc R . .
H50B H 0.5095 -0.0331 0.6551 0.261 Uiso 1 calc R . .
C502 C 0.6442(10) -0.0154(8) 0.5715(9) 0.190(7) Uani 1 d . . .
H50C H 0.6371 -0.0572 0.5415 0.228 Uiso 1 calc R . .
H50D H 0.7046 -0.0166 0.6221 0.228 Uiso 1 calc R . .
H50E H 0.6649 0.0158 0.5225 0.228 Uiso 1 calc R . .
C503 C 0.4182(12) 0.0612(10) 0.7221(14) 0.209(7) Uani 1 d . . .
H50F H 0.3733 0.0215 0.7261 0.251 Uiso 1 calc R . .
H50G H 0.4350 0.0768 0.7883 0.251 Uiso 1 calc R . .
C504 C 0.3638(16) 0.1025(7) 0.6723(12) 0.196(8) Uani 1 d . . .
H50H H 0.3214 0.1306 0.7154 0.235 Uiso 1 calc R . .
H50I H 0.3093 0.0815 0.6279 0.235 Uiso 1 calc R . .
H50J H 0.4191 0.1274 0.6352 0.235 Uiso 1 calc R . .
O600 O 0.6355(10) 0.3219(5) 1.1675(5) 0.175(4) Uani 1 d . . .
C601 C 0.718(2) 0.2817(12) 1.2265(10) 0.261(11) Uani 1 d . . .
H60A H 0.7387 0.3051 1.2862 0.313 Uiso 1 calc R . .
H60B H 0.6765 0.2429 1.2460 0.313 Uiso 1 calc R . .
C602 C 0.8096(15) 0.2655(13) 1.1867(9) 0.255(12) Uani 1 d . . .
H60C H 0.7925 0.2329 1.1383 0.306 Uiso 1 calc R . .
H60D H 0.8639 0.2486 1.2354 0.306 Uiso 1 calc R . .
H60E H 0.8441 0.3022 1.1553 0.306 Uiso 1 calc R . .
C603 C 0.536(3) 0.3352(16) 1.2220(12) 0.341(18) Uani 1 d . . .
H60F H 0.5118 0.2964 1.2564 0.410 Uiso 1 calc R . .
H60G H 0.5550 0.3677 1.2711 0.410 Uiso 1 calc R . .
C604 C 0.4415(17) 0.3570(10) 1.1640(14) 0.249(10) Uani 1 d . . .
H60H H 0.4571 0.4002 1.1425 0.298 Uiso 1 calc R . .
H60I H 0.3707 0.3564 1.2017 0.298 Uiso 1 calc R . .
H60J H 0.4318 0.3294 1.1076 0.298 Uiso 1 calc R . .
O700 O 0.7952(8) 0.0553(5) 0.7805(7) 0.198(4) Uani 1 d . . .

loop_
_atom_site_aniso_label
_atom_site_aniso_U_11
_atom_site_aniso_U_22
_atom_site_aniso_U_33
_atom_site_aniso_U_23
_atom_site_aniso_U_13
_atom_site_aniso_U_12
Fe1 0.0349(3) 0.0479(4) 0.0369(3) 0.0037(4) 0.0017(2) -0.0011(4)
Na1 0.254(4) 0.100(2) 0.0469(13) 0.0082(15) 0.031(2) 0.064(3)
Na2 0.0919(19) 0.104(2) 0.0627(15) 0.0181(15) 0.0082(13) -0.0398(18)
Na3 0.086(2) 0.079(2) 0.190(4) -0.047(2) 0.040(2) -0.0224(17)
O1 0.0431(18) 0.053(2) 0.0383(16) 0.0013(17) 0.0026(15) 0.0027(17)
O2 0.0395(19) 0.054(2) 0.0428(18) 0.0070(17) 0.0014(16) 0.0087(18)
O3 0.051(2) 0.055(2) 0.0440(18) 0.0107(17) -0.0047(15) -0.0092(17)
O4 0.0371(18) 0.062(2) 0.0361(16) -0.0014(17) 0.0025(15) -0.0089(18)
O5 0.0372(18) 0.046(2) 0.0438(18) 0.0030(17) 0.0063(15) -0.0028(16)
O6 0.0298(17) 0.048(2) 0.0513(19) -0.0047(18) 0.0049(15) -0.0032(16)
C111 0.031(2) 0.051(3) 0.039(2) 0.002(2) 0.007(2) -0.001(2)
C112 0.031(2) 0.061(4) 0.033(2) 0.007(2) 0.0036(19) 0.003(2)
C113 0.029(2) 0.089(5) 0.046(3) 0.003(3) 0.004(2) 0.017(3)
C114 0.023(2) 0.108(5) 0.050(3) 0.001(4) -0.005(2) 0.004(3)
C115 0.037(3) 0.074(4) 0.040(3) -0.002(3) -0.002(2) -0.003(3)
C116 0.037(3) 0.052(3) 0.040(3) 0.004(2) 0.003(2) 0.001(2)
C117 0.050(3) 0.054(4) 0.065(4) -0.011(3) 0.012(3) 0.001(3)
C118 0.072(4) 0.056(4) 0.073(4) -0.013(3) 0.014(3) -0.007(3)
C119 0.074(4) 0.088(5) 0.062(4) -0.020(4) -0.002(3) -0.029(4)
C120 0.048(3) 0.095(5) 0.051(3) -0.004(3) -0.004(3) -0.012(4)
C121 0.029(2) 0.050(3) 0.052(3) -0.005(3) 0.000(2) 0.005(2)
C122 0.033(3) 0.038(3) 0.056(3) -0.007(2) -0.005(2) 0.004(2)
C123 0.045(3) 0.065(4) 0.057(3) -0.012(3) -0.007(3) 0.013(3)
C124 0.032(3) 0.083(5) 0.077(4) -0.022(4) -0.006(3) 0.008(3)
C125 0.031(3) 0.066(4) 0.079(4) -0.028(3) 0.011(3) -0.002(3)
C126 0.034(3) 0.049(3) 0.053(3) -0.017(3) 0.010(2) -0.001(2)
C127 0.048(3) 0.055(4) 0.056(3) -0.004(3) 0.014(2) -0.004(3)
C128 0.068(4) 0.081(5) 0.072(3) -0.007(4) 0.026(3) -0.013(4)
C129 0.047(3) 0.093(6) 0.096(5) -0.021(5) 0.034(3) -0.012(4)
C130 0.036(3) 0.093(5) 0.087(4) -0.030(4) 0.010(3) -0.015(4)
C211 0.046(3) 0.047(3) 0.039(3) 0.009(2) 0.005(2) 0.003(3)
C212 0.042(3) 0.069(4) 0.036(3) 0.009(3) -0.002(2) -0.003(3)
C213 0.043(3) 0.086(5) 0.057(3) 0.018(3) -0.009(3) 0.003(3)
C214 0.053(4) 0.092(5) 0.064(4) 0.020(4) 0.002(3) 0.031(4)
C215 0.054(4) 0.053(4) 0.065(4) 0.012(3) 0.008(3) 0.018(3)
C216 0.049(3) 0.053(4) 0.063(3) 0.006(3) 0.020(3) 0.007(3)
C217 0.055(4) 0.057(4) 0.088(4) 0.007(3) 0.010(3) 0.003(3)
C218 0.089(5) 0.042(4) 0.126(6) 0.020(4) 0.030(4) -0.004(4)
C219 0.115(7) 0.047(4) 0.122(6) 0.021(4) 0.032(5) 0.016(5)
C220 0.091(5) 0.069(5) 0.096(5) 0.021(4) 0.019(4) 0.031(5)
C221 0.034(3) 0.046(3) 0.044(3) 0.003(2) 0.007(2) -0.002(2)
C222 0.035(3) 0.041(3) 0.047(3) -0.002(2) 0.004(2) -0.004(2)
C223 0.040(3) 0.072(4) 0.045(3) 0.010(3) -0.011(2) -0.002(3)
C224 0.037(3) 0.072(5) 0.059(3) 0.004(3) -0.001(2) 0.009(3)
C225 0.044(3) 0.056(4) 0.050(3) 0.000(3) 0.007(2) 0.005(3)
C226 0.039(3) 0.045(3) 0.047(3) 0.000(2) 0.004(2) 0.008(2)
C227 0.051(3) 0.076(4) 0.047(3) 0.013(3) 0.006(3) 0.016(3)
C228 0.070(4) 0.119(6) 0.051(3) 0.023(4) 0.018(3) 0.030(4)
C229 0.074(4) 0.129(7) 0.062(4) 0.015(4) 0.031(3) 0.036(5)
C230 0.050(3) 0.091(5) 0.061(3) 0.003(3) 0.012(3) 0.019(3)
C311 0.038(3) 0.050(3) 0.039(3) 0.004(2) 0.009(2) 0.013(3)
C312 0.035(3) 0.048(3) 0.039(3) -0.001(2) 0.001(2) 0.012(3)
C313 0.040(3) 0.061(4) 0.059(3) -0.001(3) -0.008(3) 0.012(3)
C314 0.064(4) 0.067(4) 0.057(3) 0.006(3) -0.016(3) 0.023(4)
C315 0.074(4) 0.058(4) 0.046(3) 0.016(3) 0.010(3) 0.025(3)
C316 0.052(3) 0.046(3) 0.051(3) 0.007(3) 0.015(3) 0.016(3)
C317 0.050(3) 0.060(4) 0.077(4) 0.009(3) 0.015(3) -0.002(3)
C318 0.075(4) 0.062(4) 0.099(5) 0.019(4) 0.035(4) 0.001(4)
C319 0.127(7) 0.051(4) 0.089(5) 0.033(4) 0.058(5) 0.023(5)
C320 0.108(6) 0.065(5) 0.070(4) 0.024(4) 0.021(4) 0.028(5)
C321 0.032(2) 0.045(3) 0.044(3) 0.000(2) 0.001(2) -0.002(2)
C322 0.032(3) 0.047(3) 0.055(3) 0.004(3) 0.005(2) 0.002(3)
C323 0.043(3) 0.052(3) 0.071(4) -0.001(3) -0.014(3) 0.004(3)
C324 0.054(3) 0.064(4) 0.065(4) 0.001(3) -0.022(3) 0.004(3)
C325 0.049(3) 0.074(4) 0.059(4) 0.000(3) -0.008(3) -0.007(3)
C326 0.031(3) 0.049(3) 0.050(3) 0.003(3) 0.003(2) -0.004(2)
C327 0.052(3) 0.053(4) 0.067(4) 0.000(3) 0.006(3) 0.001(3)
C328 0.071(4) 0.074(5) 0.077(4) -0.027(4) 0.001(4) 0.009(4)
C329 0.093(5) 0.092(6) 0.069(4) -0.026(4) -0.008(4) 0.001(5)
C330 0.082(5) 0.084(5) 0.069(4) -0.009(4) -0.026(4) -0.008(4)
O400 0.169(6) 0.081(4) 0.129(5) 0.005(4) 0.090(5) -0.014(4)
C401 0.226(16) 0.157(13) 0.213(16) -0.092(13) 0.155(15) -0.099(12)
C402 0.124(9) 0.134(10) 0.279(18) -0.091(13) 0.040(11) -0.035(8)
C403 0.42(3) 0.133(11) 0.107(10) 0.030(9) 0.127(16) 0.014(19)
C404 0.36(3) 0.22(2) 0.145(12) 0.015(13) 0.002(17) 0.15(2)
O500 0.164(7) 0.113(6) 0.205(9) -0.068(6) 0.051(6) -0.039(5)
C501 0.219(18) 0.29(2) 0.148(12) -0.034(14) 0.029(11) -0.033(18)
C502 0.148(10) 0.272(19) 0.151(11) -0.013(11) 0.053(8) 0.076(12)
C503 0.131(11) 0.23(2) 0.27(2) 0.006(16) 0.023(12) -0.060(13)
C504 0.26(2) 0.122(11) 0.199(15) -0.008(10) -0.075(13) 0.020(12)
O600 0.284(11) 0.168(8) 0.073(4) -0.029(5) 0.035(6) -0.020(8)
C601 0.37(3) 0.32(3) 0.091(9) 0.092(14) -0.017(12) 0.09(2)
C602 0.244(18) 0.43(3) 0.087(8) -0.054(16) -0.020(9) -0.06(3)
C603 0.47(4) 0.45(4) 0.097(10) -0.018(18) 0.001(17) 0.16(3)
C604 0.31(3) 0.23(2) 0.209(19) -0.057(16) 0.026(17) -0.10(2)
O700 0.178(7) 0.237(11) 0.174(7) -0.073(7) -0.069(6) 0.064(8)

loop_
_atom_type_symbol
_atom_type_description
_atom_type_scat_dispersion_real
_atom_type_scat_dispersion_imag
_atom_type_scat_source
Fe Fe 0.3463 0.8444 'International Tables Vol C Tables 4.2.6.8 and 6.1.1.4'
Na Na 0.0362 0.0249 'International Tables Vol C Tables 4.2.6.8 and 6.1.1.4'
O O 0.0106 0.0060 'International Tables Vol C Tables 4.2.6.8 and 6.1.1.4'
C C 0.0033 0.0016 'International Tables Vol C Tables 4.2.6.8 and 6.1.1.4'
H H 0.0000 0.0000 'International Tables Vol C Tables 4.2.6.8 and 6.1.1.4'

loop_
_geom_angle_atom_site_label_1
_geom_angle_atom_site_label_2
_geom_angle_atom_site_label_3
_geom_angle
_geom_angle_site_symmetry_1
_geom_angle_site_symmetry_3
_geom_angle_publ_flag
O3 Fe1 O4 86.79(14) . . ?
O3 Fe1 O6 92.54(14) . . ?
O4 Fe1 O6 178.21(16) . . ?
O3 Fe1 O1 177.82(16) . . ?
O4 Fe1 O1 93.21(13) . . ?
O6 Fe1 O1 87.52(13) . . ?
O3 Fe1 O2 95.63(14) . . ?
O4 Fe1 O2 85.95(14) . . ?
O6 Fe1 O2 92.47(14) . . ?
O1 Fe1 O2 86.55(14) . . ?
O3 Fe1 O5 86.56(14) . . ?
O4 Fe1 O5 94.56(14) . . ?
O6 Fe1 O5 87.05(13) . . ?
O1 Fe1 O5 91.26(13) . . ?
O2 Fe1 O5 177.78(14) . . ?
O3 Fe1 Na2 136.40(12) . . ?
O4 Fe1 Na2 136.58(10) . . ?
O6 Fe1 Na2 44.26(10) . . ?
O1 Fe1 Na2 43.45(11) . . ?
O2 Fe1 Na2 92.43(11) . . ?
O5 Fe1 Na2 85.71(11) . . ?
O3 Fe1 Na1 43.10(12) . . ?
O4 Fe1 Na1 90.62(13) . . ?
O6 Fe1 Na1 90.02(13) . . ?
O1 Fe1 Na1 134.72(11) . . ?
O2 Fe1 Na1 138.73(11) . . ?
O5 Fe1 Na1 43.46(10) . . ?
Na2 Fe1 Na1 116.83(9) . . ?
O3 Fe1 Na3 98.14(14) . . ?
O4 Fe1 Na3 42.04(11) . . ?
O6 Fe1 Na3 136.53(11) . . ?
O1 Fe1 Na3 83.28(13) . . ?
O2 Fe1 Na3 44.74(11) . . ?
O5 Fe1 Na3 135.36(11) . . ?
Na2 Fe1 Na3 116.96(9) . . ?
Na1 Fe1 Na3 125.53(10) . . ?
O3 Na1 O5 76.65(15) . . ?
O3 Na1 O600 117.1(3) . . ?
O5 Na1 O600 166.2(3) . . ?
O3 Na1 Fe1 37.63(10) . . ?
O5 Na1 Fe1 39.02(10) . . ?
O600 Na1 Fe1 154.8(3) . . ?
O400 Na2 O1 140.9(3) . . ?
O400 Na2 O6 137.1(3) . . ?
O1 Na2 O6 77.06(13) . . ?
O400 Na2 Fe1 167.2(2) . . ?
O1 Na2 Fe1 38.64(9) . . ?
O6 Na2 Fe1 38.57(9) . . ?
O4 Na3 O700 119.2(3) . . ?
O4 Na3 O500 112.8(3) . . ?
O700 Na3 O500 93.1(4) . . ?
O4 Na3 O2 73.77(15) . . ?
O700 Na3 O2 80.4(3) . . ?
O500 Na3 O2 172.7(3) . . ?
O4 Na3 Fe1 36.57(9) . . ?
O700 Na3 Fe1 106.4(3) . . ?
O500 Na3 Fe1 149.0(3) . . ?
O2 Na3 Fe1 37.87(9) . . ?
C112 O1 Fe1 121.6(3) . . ?
C112 O1 Na2 125.6(3) . . ?
Fe1 O1 Na2 97.91(15) . . ?
C122 O2 Fe1 117.8(3) . . ?
C122 O2 Na3 124.4(3) . . ?
Fe1 O2 Na3 97.39(15) . . ?
C212 O3 Fe1 121.4(3) . . ?
C212 O3 Na1 124.0(3) . . ?
Fe1 O3 Na1 99.27(17) . . ?
C222 O4 Fe1 118.6(3) . . ?
C222 O4 Na3 133.6(3) . . ?
Fe1 O4 Na3 101.38(15) . . ?
C312 O5 Fe1 116.8(3) . . ?
C312 O5 Na1 131.1(3) . . ?
Fe1 O5 Na1 97.51(16) . . ?
C322 O6 Fe1 119.8(3) . . ?
C322 O6 Na2 121.0(3) . . ?
Fe1 O6 Na2 97.17(15) . . ?
C112 C111 C116 119.5(4) . . ?
C112 C111 C121 118.3(4) . . ?
C116 C111 C121 122.2(4) . . ?
O1 C112 C111 121.7(4) . . ?
O1 C112 C113 119.3(4) . . ?
C111 C112 C113 119.0(5) . . ?
C114 C113 C112 121.9(5) . . ?
C113 C114 C115 121.5(4) . . ?
C114 C115 C120 122.3(5) . . ?
C114 C115 C116 118.2(5) . . ?
C120 C115 C116 119.4(5) . . ?
C117 C116 C115 116.8(5) . . ?
C117 C116 C111 123.5(4) . . ?
C115 C116 C111 119.8(4) . . ?
C118 C117 C116 121.8(6) . . ?
C117 C118 C119 121.1(6) . . ?
C120 C119 C118 118.7(6) . . ?
C119 C120 C115 122.1(5) . . ?
C122 C121 C126 119.7(4) . . ?
C122 C121 C111 119.2(4) . . ?
C126 C121 C111 121.0(4) . . ?
O2 C122 C121 122.1(4) . . ?
O2 C122 C123 117.4(4) . . ?
C121 C122 C123 120.6(4) . . ?
C124 C123 C122 119.6(5) . . ?
C123 C124 C125 122.5(5) . . ?
C124 C125 C130 122.9(5) . . ?
C124 C125 C126 118.3(5) . . ?
C130 C125 C126 118.8(6) . . ?
C127 C126 C125 117.3(4) . . ?
C127 C126 C121 123.6(4) . . ?
C125 C126 C121 119.1(5) . . ?
C128 C127 C126 121.6(5) . . ?
C127 C128 C129 120.4(6) . . ?
C130 C129 C128 119.6(5) . . ?
C129 C130 C125 122.2(5) . . ?
C212 C211 C216 118.2(5) . . ?
C212 C211 C221 119.1(5) . . ?
C216 C211 C221 122.7(5) . . ?
O3 C212 C211 122.0(5) . . ?
O3 C212 C213 118.3(5) . . ?
C211 C212 C213 119.6(5) . . ?
C214 C213 C212 122.3(6) . . ?
C213 C214 C215 120.8(6) . . ?
C214 C215 C216 118.2(5) . . ?
C214 C215 C220 122.7(6) . . ?
C216 C215 C220 119.1(6) . . ?
C215 C216 C217 116.2(5) . . ?
C215 C216 C211 120.9(5) . . ?
C217 C216 C211 122.9(5) . . ?
C218 C217 C216 121.9(7) . . ?
C217 C218 C219 121.0(7) . . ?
C220 C219 C218 119.8(7) . . ?
C219 C220 C215 121.7(7) . . ?
C222 C221 C226 118.5(4) . . ?
C222 C221 C211 118.8(4) . . ?
C226 C221 C211 122.7(4) . . ?
O4 C222 C221 122.0(4) . . ?
O4 C222 C223 117.9(4) . . ?
C221 C222 C223 120.1(4) . . ?
C224 C223 C222 121.2(5) . . ?
C223 C224 C225 120.6(5) . . ?
C224 C225 C226 120.1(4) . . ?
C224 C225 C230 121.7(5) . . ?
C226 C225 C230 118.2(5) . . ?
C227 C226 C225 118.2(4) . . ?
C227 C226 C221 122.4(4) . . ?
C225 C226 C221 119.3(4) . . ?
C228 C227 C226 121.4(5) . . ?
C227 C228 C229 120.3(5) . . ?
C230 C229 C228 119.9(5) . . ?
C229 C230 C225 121.9(5) . . ?
C312 C311 C316 119.0(5) . . ?
C312 C311 C321 118.2(5) . . ?
C316 C311 C321 122.6(5) . . ?
O5 C312 C311 121.3(4) . . ?
O5 C312 C313 118.4(5) . . ?
C311 C312 C313 120.2(5) . . ?
C314 C313 C312 120.3(6) . . ?
C313 C314 C315 121.9(5) . . ?
C314 C315 C316 118.3(5) . . ?
C314 C315 C320 123.1(6) . . ?
C316 C315 C320 118.6(7) . . ?
C311 C316 C315 120.1(5) . . ?
C311 C316 C317 122.1(5) . . ?
C315 C316 C317 117.7(5) . . ?
C318 C317 C316 119.3(6) . . ?
C319 C318 C317 123.1(7) . . ?
C318 C319 C320 119.6(6) . . ?
C319 C320 C315 121.6(7) . . ?
C322 C321 C326 119.7(4) . . ?
C322 C321 C311 118.4(4) . . ?
C326 C321 C311 121.9(4) . . ?
O6 C322 C321 121.1(4) . . ?
O6 C322 C323 119.6(5) . . ?
C321 C322 C323 119.3(5) . . ?
C324 C323 C322 121.4(5) . . ?
C323 C324 C325 122.1(5) . . ?
C330 C325 C324 123.4(6) . . ?
C330 C325 C326 119.3(6) . . ?
C324 C325 C326 117.3(5) . . ?
C325 C326 C327 117.0(5) . . ?
C325 C326 C321 120.1(5) . . ?
C327 C326 C321 122.9(5) . . ?
C328 C327 C326 121.4(6) . . ?
C327 C328 C329 120.5(6) . . ?
C330 C329 C328 119.5(6) . . ?
C329 C330 C325 122.3(6) . . ?
C401 O400 C403 114.5(11) . . ?
C401 O400 Na2 119.2(8) . . ?
C403 O400 Na2 126.0(10) . . ?
O400 C401 C402 112.2(10) . . ?
O400 C403 C404 108.0(13) . . ?
C501 O500 C503 111.4(13) . . ?
C501 O500 Na3 136.9(11) . . ?
C503 O500 Na3 111.4(8) . . ?
O500 C501 C502 114.1(17) . . ?
C504 C503 O500 103.4(17) . . ?
C603 O600 C601 109.6(13) . . ?
C603 O600 Na1 127.4(11) . . ?
C601 O600 Na1 118.9(9) . . ?
C602 C601 O600 116.6(14) . . ?
C604 C603 O600 112.7(15) . . ?

loop_
_geom_bond_atom_site_label_1
_geom_bond_atom_site_label_2
_geom_bond_distance
_geom_bond_site_symmetry_2
_geom_bond_publ_flag
Fe1 O3 1.988(3) . ?
Fe1 O4 1.991(3) . ?
Fe1 O6 2.012(3) . ?
Fe1 O1 2.018(3) . ?
Fe1 O2 2.027(3) . ?
Fe1 O5 2.041(3) . ?
Fe1 Na2 3.201(2) . ?
Fe1 Na1 3.214(3) . ?
Fe1 Na3 3.275(3) . ?
Na1 O3 2.225(5) . ?
Na1 O5 2.230(4) . ?
Na1 O600 2.259(7) . ?
Na2 O400 2.221(6) . ?
Na2 O1 2.223(4) . ?
Na2 O6 2.252(4) . ?
Na3 O4 2.237(5) . ?
Na3 O700 2.260(10) . ?
Na3 O500 2.272(8) . ?
Na3 O2 2.325(5) . ?
O1 C112 1.331(6) . ?
O2 C122 1.343(6) . ?
O3 C212 1.344(7) . ?
O4 C222 1.338(5) . ?
O5 C312 1.351(6) . ?
O6 C322 1.327(6) . ?
C111 C112 1.387(7) . ?
C111 C116 1.432(7) . ?
C111 C121 1.505(6) . ?
C112 C113 1.418(6) . ?
C113 C114 1.340(8) . ?
C114 C115 1.401(8) . ?
C115 C120 1.410(8) . ?
C115 C116 1.425(7) . ?
C116 C117 1.407(7) . ?
C117 C118 1.370(8) . ?
C118 C119 1.392(8) . ?
C119 C120 1.354(9) . ?
C121 C122 1.367(7) . ?
C121 C126 1.436(7) . ?
C122 C123 1.428(6) . ?
C123 C124 1.352(8) . ?
C124 C125 1.400(8) . ?
C125 C130 1.412(8) . ?
C125 C126 1.429(7) . ?
C126 C127 1.405(7) . ?
C127 C128 1.367(7) . ?
C128 C129 1.406(8) . ?
C129 C130 1.332(9) . ?
C211 C212 1.384(7) . ?
C211 C216 1.435(8) . ?
C211 C221 1.488(7) . ?
C212 C213 1.431(8) . ?
C213 C214 1.329(9) . ?
C214 C215 1.418(9) . ?
C215 C216 1.420(8) . ?
C215 C220 1.414(9) . ?
C216 C217 1.423(8) . ?
C217 C218 1.351(9) . ?
C218 C219 1.374(10) . ?
C219 C220 1.339(10) . ?
C221 C222 1.393(7) . ?
C221 C226 1.446(6) . ?
C222 C223 1.421(7) . ?
C223 C224 1.357(7) . ?
C224 C225 1.396(7) . ?
C225 C226 1.413(7) . ?
C225 C230 1.420(7) . ?
C226 C227 1.399(7) . ?
C227 C228 1.377(8) . ?
C228 C229 1.380(8) . ?
C229 C230 1.346(8) . ?
C311 C312 1.382(7) . ?
C311 C316 1.417(7) . ?
C311 C321 1.500(7) . ?
C312 C313 1.412(7) . ?
C313 C314 1.357(8) . ?
C314 C315 1.389(9) . ?
C315 C316 1.424(8) . ?
C315 C320 1.427(9) . ?
C316 C317 1.449(8) . ?
C317 C318 1.371(9) . ?
C318 C319 1.357(10) . ?
C319 C320 1.364(10) . ?
C321 C322 1.386(7) . ?
C321 C326 1.431(7) . ?
C322 C323 1.410(7) . ?
C323 C324 1.343(8) . ?
C324 C325 1.417(9) . ?
C325 C330 1.404(9) . ?
C325 C326 1.423(7) . ?
C326 C327 1.431(8) . ?
C327 C328 1.360(8) . ?
C328 C329 1.406(9) . ?
C329 C330 1.346(10) . ?
O400 C401 1.401(17) . ?
O400 C403 1.409(16) . ?
C401 C402 1.455(19) . ?
C403 C404 1.45(2) . ?
O500 C501 1.201(19) . ?
O500 C503 1.631(17) . ?
C501 C502 1.413(17) . ?
C503 C504 1.246(18) . ?
O600 C603 1.39(3) . ?
O600 C601 1.476(18) . ?
C601 C602 1.23(2) . ?
C603 C604 1.39(2) . ?
